data_7112328
loop_
_publ_author_name
'Kale, Sangram S.'
'Priya, Gowri'
'Kotmale, Amol S.'
'Gawade, Rupesh L.'
'Puranik, Vedavati G.'
'Rajamohanan, P. R.'
'Sanjayan, Gangadhar J.'

_publ_section_title
;
 Orthanilic acid-promoted reverse turn formation in peptides.
;
_journal_issue 22
_journal_name_full 'Chemical communications (Cambridge, England)'
_journal_page_first 2222
_journal_page_last 2224
_journal_paper_doi 10.1039/c3cc40522b
_journal_volume 49
_journal_year 2013
_chemical_formula_moiety 'C19 H30 N4 O6 S'
_chemical_formula_sum 'C19 H30 N4 O6 S'
_chemical_formula_weight 442.53
_chemical_melting_point 435.6(15)
_chemical_name_common Peptide
_chemical_name_systematic
;
?
;
_space_group_IT_number 2
_symmetry_cell_setting triclinic
_symmetry_space_group_name_Hall '-P 1'
_symmetry_space_group_name_H-M 'P -1'
_atom_sites_solution_hydrogens geom
_atom_sites_solution_primary direct
_atom_sites_solution_secondary difmap
_audit_creation_method SHELXL-97
_cell_angle_alpha 109.363(13)
_cell_angle_beta 92.148(11)
_cell_angle_gamma 111.533(7)
_cell_formula_units_Z 2
_cell_length_a 8.4700(9)
_cell_length_b 10.242(2)
_cell_length_c 14.857(2)
_cell_measurement_reflns_used 2189
_cell_measurement_temperature 296(2)
_cell_measurement_theta_max 23.03
_cell_measurement_theta_min 2.23
_cell_volume 1112.3(3)
_computing_cell_refinement 'Bruker SAINT'
_computing_data_collection 'Bruker APEX2'
_computing_data_reduction 'Bruker SAINT'
_computing_molecular_graphics 'Bruker SHELXTL,PyMOL and PLATON'
_computing_publication_material 'Bruker SHELXTL'
_computing_structure_refinement 'SHELXL-97 (Sheldrick, 2008)'
_computing_structure_solution 'SHELXS-97 (Sheldrick, 2008)'
_diffrn_ambient_temperature 296(2)
_diffrn_measured_fraction_theta_full 0.999
_diffrn_measured_fraction_theta_max 0.999
_diffrn_measurement_device_type 'Bruker APEX-II CCD'
_diffrn_measurement_method '\f and \w scans'
_diffrn_radiation_monochromator graphite
_diffrn_radiation_source 'fine-focus sealed tube'
_diffrn_radiation_type MoK\a
_diffrn_radiation_wavelength 0.71073
_diffrn_reflns_av_R_equivalents 0.0747
_diffrn_reflns_av_sigmaI/netI 0.0802
_diffrn_reflns_limit_h_max 10
_diffrn_reflns_limit_h_min -10
_diffrn_reflns_limit_k_max 12
_diffrn_reflns_limit_k_min -12
_diffrn_reflns_limit_l_max 17
_diffrn_reflns_limit_l_min -17
_diffrn_reflns_number 15904
_diffrn_reflns_theta_full 25.00
_diffrn_reflns_theta_max 25.00
_diffrn_reflns_theta_min 2.23
_exptl_absorpt_coefficient_mu 0.187
_exptl_absorpt_correction_T_max 0.9779
_exptl_absorpt_correction_T_min 0.9237
_exptl_absorpt_correction_type multi-scan
_exptl_absorpt_process_details 'Bruker SADABS'
_exptl_crystal_colour colourless
_exptl_crystal_density_diffrn 1.321
_exptl_crystal_density_method 'not measured'
_exptl_crystal_description needle
_exptl_crystal_F_000 472
_exptl_crystal_size_max 0.43
_exptl_crystal_size_mid 0.25
_exptl_crystal_size_min 0.12
_refine_diff_density_max 0.548
_refine_diff_density_min -0.327
_refine_diff_density_rms 0.063
_refine_ls_extinction_coef 0.0096(19)
_refine_ls_extinction_expression Fc^*^=kFc[1+0.001xFc^2^\l^3^/sin(2\q)]^-1/4^
_refine_ls_extinction_method SHELXL
_refine_ls_goodness_of_fit_ref 1.031
_refine_ls_hydrogen_treatment riding
_refine_ls_matrix_type full
_refine_ls_number_parameters 279
_refine_ls_number_reflns 3913
_refine_ls_number_restraints 0
_refine_ls_restrained_S_all 1.031
_refine_ls_R_factor_all 0.1014
_refine_ls_R_factor_gt 0.0546
_refine_ls_shift/su_max 0.000
_refine_ls_shift/su_mean 0.000
_refine_ls_structure_factor_coef Fsqd
_refine_ls_weighting_details 'calc w=1/[\s^2^(Fo^2^)+(0.0484P)^2^+0.8698P] where P=(Fo^2^+2Fc^2^)/3'
_refine_ls_weighting_scheme calc
_refine_ls_wR_factor_gt 0.1144
_refine_ls_wR_factor_ref 0.1338
_reflns_number_gt 2554
_reflns_number_total 3913
_reflns_threshold_expression >2sigma(I)
_cod_duplicate_entry 7108932
_cod_data_source_file c3cc40522b.txt
_cod_data_source_block C19H30N4O6Scompound3
_cod_depositor_comments
;
The following automatic conversions were performed:

'_chemical_melting_point' value '161-164 degree centigrade' was
changed to '435.6(15)' - it was converted from degrees Celsius(C) to
Kelvins(K), the average value was taken and precision was
estimated.

'_symmetry_cell_setting' value 'Triclinic' changed to
'triclinic' according to
/usr/data/users/saulius/automatic-downloads/retrospective/RSC/lib/dictionaries/cif_core.dic
dictionary named 'cif_core.dic' version 2.4.2 from 2011-04-26.

Automatic conversion script
Id: cif_fix_values 2281 2013-09-26 08:29:07Z andrius 
;
_cod_original_cell_volume 1112.4(3)
_cod_original_sg_symbol_H-M P-1
_cod_database_code 7112328

loop_
_symmetry_equiv_pos_as_xyz
'x, y, z'
'-x, -y, -z'

loop_
_atom_site_label
_atom_site_type_symbol
_atom_site_fract_x
_atom_site_fract_y
_atom_site_fract_z
_atom_site_U_iso_or_equiv
_atom_site_adp_type
_atom_site_occupancy
_atom_site_symmetry_multiplicity
_atom_site_calc_flag
_atom_site_refinement_flags
S S 0.35666(10) 0.13893(10) 0.31631(6) 0.0251(3) Uani 1 1 d .
O1 O 0.4944(3) 0.3306(3) 0.12990(17) 0.0322(6) Uani 1 1 d .
O2 O 0.8639(3) 0.4276(3) 0.32901(17) 0.0316(6) Uani 1 1 d .
O3 O 0.2679(3) -0.0087(3) 0.31792(17) 0.0351(6) Uani 1 1 d .
O4 O 0.2621(3) 0.2236(3) 0.30338(16) 0.0310(6) Uani 1 1 d .
O5 O 0.6228(3) -0.1273(3) 0.2733(2) 0.0477(7) Uani 1 1 d .
O6 O 0.3363(3) 0.4741(2) 0.14980(15) 0.0255(6) Uani 1 1 d .
N1 N 0.5973(3) 0.5730(3) 0.2354(2) 0.0272(7) Uani 1 1 d .
H1 H 0.5771 0.6520 0.2628 0.033 Uiso 1 1 calc R
N2 N 0.6290(3) 0.4647(3) 0.37884(19) 0.0248(7) Uani 1 1 d .
H2 H 0.5526 0.4984 0.3706 0.030 Uiso 1 1 calc R
N3 N 0.4743(3) 0.1304(3) 0.23402(18) 0.0240(7) Uani 1 1 d .
H3 H 0.5014 0.2020 0.2120 0.029 Uiso 1 1 calc R
N4 N 0.7677(3) 0.1245(3) 0.3345(2) 0.0313(7) Uani 1 1 d .
H4 H 0.7813 0.2088 0.3290 0.038 Uiso 1 1 calc R
C1 C 0.4767(4) 0.4484(4) 0.1674(2) 0.0251(8) Uani 1 1 d .
C2 C 0.7646(4) 0.5702(4) 0.2614(3) 0.0328(9) Uani 1 1 d .
H2A H 0.7993 0.5222 0.2013 0.039 Uiso 1 1 calc R
C3 C 0.8989(4) 0.7259(4) 0.3105(3) 0.0467(11) Uani 1 1 d .
H3A H 0.9113 0.7802 0.2677 0.070 Uiso 1 1 calc R
H3B H 1.0068 0.7213 0.3272 0.070 Uiso 1 1 calc R
H3C H 0.8654 0.7768 0.3683 0.070 Uiso 1 1 calc R
C4 C 0.7564(4) 0.4796(4) 0.3251(2) 0.0274(8) Uani 1 1 d .
C5 C 0.6180(4) 0.3950(4) 0.4485(2) 0.0227(8) Uani 1 1 d .
C6 C 0.5004(4) 0.2478(4) 0.4294(2) 0.0224(8) Uani 1 1 d .
C7 C 0.4945(4) 0.1833(4) 0.4981(2) 0.0278(8) Uani 1 1 d .
H7 H 0.4145 0.0855 0.4853 0.033 Uiso 1 1 calc R
C8 C 0.6080(4) 0.2644(4) 0.5861(3) 0.0339(9) Uani 1 1 d .
H8 H 0.6047 0.2208 0.6322 0.041 Uiso 1 1 calc R
C9 C 0.7254(4) 0.4096(4) 0.6051(3) 0.0319(9) Uani 1 1 d .
H9 H 0.8009 0.4643 0.6643 0.038 Uiso 1 1 calc R
C10 C 0.7313(4) 0.4740(4) 0.5366(2) 0.0282(8) Uani 1 1 d .
H10 H 0.8121 0.5716 0.5496 0.034 Uiso 1 1 calc R
C11 C 0.5408(4) 0.0131(4) 0.1921(3) 0.0292(8) Uani 1 1 d .
C12 C 0.6629(5) 0.0686(4) 0.1263(3) 0.0368(9) Uani 1 1 d .
H12A H 0.5999 0.0806 0.0767 0.055 Uiso 1 1 calc R
H12B H 0.7102 -0.0040 0.0968 0.055 Uiso 1 1 calc R
H12C H 0.7548 0.1639 0.1643 0.055 Uiso 1 1 calc R
C13 C 0.3940(5) -0.1389(4) 0.1317(3) 0.0408(10) Uani 1 1 d .
H13A H 0.3213 -0.1759 0.1735 0.061 Uiso 1 1 calc R
H13B H 0.4415 -0.2102 0.0995 0.061 Uiso 1 1 calc R
H13C H 0.3273 -0.1260 0.0842 0.061 Uiso 1 1 calc R
C14 C 0.6460(4) -0.0028(4) 0.2709(3) 0.0310(9) Uani 1 1 d .
C15 C 0.8782(4) 0.1269(4) 0.4126(3) 0.0397(10) Uani 1 1 d .
H15A H 0.8162 0.0459 0.4334 0.060 Uiso 1 1 calc R
H15B H 0.9132 0.2217 0.4660 0.060 Uiso 1 1 calc R
H15C H 0.9785 0.1145 0.3900 0.060 Uiso 1 1 calc R
C16 C 0.1879(4) 0.3602(4) 0.0716(2) 0.0290(8) Uani 1 1 d .
C17 C 0.0547(4) 0.4279(4) 0.0916(3) 0.0376(10) Uani 1 1 d .
H17A H 0.0235 0.4295 0.1533 0.056 Uiso 1 1 calc R
H17B H -0.0460 0.3677 0.0416 0.056 Uiso 1 1 calc R
H17C H 0.1023 0.5291 0.0925 0.056 Uiso 1 1 calc R
C18 C 0.1225(5) 0.2080(4) 0.0810(3) 0.0404(10) Uani 1 1 d .
H18A H 0.2033 0.1625 0.0632 0.061 Uiso 1 1 calc R
H18B H 0.0128 0.1440 0.0389 0.061 Uiso 1 1 calc R
H18C H 0.1098 0.2205 0.1469 0.061 Uiso 1 1 calc R
C19 C 0.2427(5) 0.3560(5) -0.0245(3) 0.0506(12) Uani 1 1 d .
H19A H 0.2817 0.4554 -0.0265 0.076 Uiso 1 1 calc R
H19B H 0.1465 0.2878 -0.0762 0.076 Uiso 1 1 calc R
H19C H 0.3348 0.3220 -0.0319 0.076 Uiso 1 1 calc R

loop_
_atom_site_aniso_label
_atom_site_aniso_U_11
_atom_site_aniso_U_22
_atom_site_aniso_U_33
_atom_site_aniso_U_23
_atom_site_aniso_U_13
_atom_site_aniso_U_12
S 0.0187(4) 0.0222(5) 0.0279(5) 0.0072(4) 0.0029(3) 0.0032(3)
O1 0.0325(13) 0.0290(15) 0.0447(15) 0.0186(13) 0.0153(11) 0.0177(11)
O2 0.0204(12) 0.0337(15) 0.0496(16) 0.0271(13) 0.0056(11) 0.0104(11)
O3 0.0340(13) 0.0209(14) 0.0371(14) 0.0090(11) 0.0114(11) -0.0020(11)
O4 0.0236(12) 0.0326(15) 0.0328(13) 0.0077(11) 0.0011(10) 0.0114(11)
O5 0.0401(15) 0.0283(16) 0.086(2) 0.0332(16) 0.0189(14) 0.0145(12)
O6 0.0199(11) 0.0237(13) 0.0295(13) 0.0073(11) -0.0011(9) 0.0080(10)
N1 0.0216(14) 0.0261(17) 0.0368(17) 0.0146(14) 0.0029(12) 0.0103(12)
N2 0.0217(14) 0.0191(16) 0.0345(16) 0.0121(13) -0.0014(12) 0.0079(12)
N3 0.0242(14) 0.0195(16) 0.0288(16) 0.0128(13) 0.0082(12) 0.0055(12)
N4 0.0294(15) 0.0282(18) 0.0456(18) 0.0225(15) 0.0100(14) 0.0133(13)
C1 0.0235(17) 0.028(2) 0.0298(19) 0.0177(17) 0.0076(14) 0.0100(15)
C2 0.0209(17) 0.034(2) 0.051(2) 0.0288(19) 0.0038(16) 0.0086(15)
C3 0.0275(19) 0.045(3) 0.074(3) 0.041(2) -0.0021(19) 0.0061(18)
C4 0.0171(16) 0.022(2) 0.038(2) 0.0157(17) -0.0006(14) -0.0002(14)
C5 0.0215(16) 0.0215(19) 0.0266(18) 0.0091(16) 0.0011(14) 0.0106(14)
C6 0.0195(16) 0.0240(19) 0.0247(18) 0.0101(15) 0.0053(13) 0.0089(14)
C7 0.0281(18) 0.029(2) 0.030(2) 0.0141(17) 0.0114(15) 0.0120(15)
C8 0.036(2) 0.047(3) 0.031(2) 0.0222(19) 0.0150(16) 0.0234(19)
C9 0.0248(18) 0.044(2) 0.0259(19) 0.0117(18) -0.0015(15) 0.0144(17)
C10 0.0206(17) 0.026(2) 0.035(2) 0.0098(17) 0.0009(15) 0.0075(14)
C11 0.0309(18) 0.021(2) 0.037(2) 0.0133(17) 0.0123(16) 0.0092(15)
C12 0.042(2) 0.031(2) 0.039(2) 0.0142(18) 0.0193(17) 0.0143(17)
C13 0.040(2) 0.024(2) 0.045(2) 0.0046(18) 0.0093(18) 0.0051(17)
C14 0.0252(18) 0.026(2) 0.049(2) 0.0207(19) 0.0185(17) 0.0110(16)
C15 0.0291(19) 0.046(3) 0.057(3) 0.033(2) 0.0106(18) 0.0162(18)
C16 0.0280(18) 0.026(2) 0.0235(19) 0.0037(16) -0.0041(14) 0.0060(15)
C17 0.0277(18) 0.039(2) 0.039(2) 0.0129(19) -0.0097(16) 0.0084(17)
C18 0.033(2) 0.030(2) 0.048(2) 0.0123(19) -0.0023(17) 0.0057(17)
C19 0.056(3) 0.058(3) 0.030(2) 0.015(2) 0.0070(19) 0.017(2)

loop_
_atom_type_symbol
_atom_type_description
_atom_type_scat_dispersion_real
_atom_type_scat_dispersion_imag
_atom_type_scat_source
C C 0.0033 0.0016 'International Tables Vol C Tables 4.2.6.8 and 6.1.1.4'
H H 0.0000 0.0000 'International Tables Vol C Tables 4.2.6.8 and 6.1.1.4'
N N 0.0061 0.0033 'International Tables Vol C Tables 4.2.6.8 and 6.1.1.4'
O O 0.0106 0.0060 'International Tables Vol C Tables 4.2.6.8 and 6.1.1.4'
S S 0.1246 0.1234 'International Tables Vol C Tables 4.2.6.8 and 6.1.1.4'

loop_
_geom_angle_atom_site_label_1
_geom_angle_atom_site_label_2
_geom_angle_atom_site_label_3
_geom_angle
O4 S O3 120.19(14)
O4 S N3 106.86(15)
O3 S N3 109.48(14)
O4 S C6 107.05(14)
O3 S C6 105.95(15)
N3 S C6 106.56(14)
C1 O6 C16 121.4(3)
C1 N1 C2 118.0(3)
C1 N1 H1 121.0
C2 N1 H1 121.0
C4 N2 C5 122.2(3)
C4 N2 H2 118.9
C5 N2 H2 118.9
C11 N3 S 127.1(2)
C11 N3 H3 116.4
S N3 H3 116.4
C14 N4 C15 122.8(3)
C14 N4 H4 118.6
C15 N4 H4 118.6
O1 C1 N1 123.9(3)
O1 C1 O6 126.4(3)
N1 C1 O6 109.7(3)
N1 C2 C3 110.9(3)
N1 C2 C4 112.6(3)
C3 C2 C4 109.6(3)
N1 C2 H2A 107.9
C3 C2 H2A 107.9
C4 C2 H2A 107.9
C2 C3 H3A 109.5
C2 C3 H3B 109.5
H3A C3 H3B 109.5
C2 C3 H3C 109.5
H3A C3 H3C 109.5
H3B C3 H3C 109.5
O2 C4 N2 122.6(3)
O2 C4 C2 120.4(3)
N2 C4 C2 117.0(3)
C10 C5 C6 118.8(3)
C10 C5 N2 119.2(3)
C6 C5 N2 122.0(3)
C7 C6 C5 120.4(3)
C7 C6 S 118.8(2)
C5 C6 S 120.8(3)
C6 C7 C8 120.0(3)
C6 C7 H7 120.0
C8 C7 H7 120.0
C9 C8 C7 119.9(3)
C9 C8 H8 120.1
C7 C8 H8 120.1
C10 C9 C8 120.2(3)
C10 C9 H9 119.9
C8 C9 H9 119.9
C9 C10 C5 120.8(3)
C9 C10 H10 119.6
C5 C10 H10 119.6
N3 C11 C14 111.4(3)
N3 C11 C13 111.1(3)
C14 C11 C13 110.7(3)
N3 C11 C12 105.9(3)
C14 C11 C12 108.0(3)
C13 C11 C12 109.6(3)
C11 C12 H12A 109.5
C11 C12 H12B 109.5
H12A C12 H12B 109.5
C11 C12 H12C 109.5
H12A C12 H12C 109.5
H12B C12 H12C 109.5
C11 C13 H13A 109.5
C11 C13 H13B 109.5
H13A C13 H13B 109.5
C11 C13 H13C 109.5
H13A C13 H13C 109.5
H13B C13 H13C 109.5
O5 C14 N4 121.8(3)
O5 C14 C11 121.5(3)
N4 C14 C11 116.6(3)
N4 C15 H15A 109.5
N4 C15 H15B 109.5
H15A C15 H15B 109.5
N4 C15 H15C 109.5
H15A C15 H15C 109.5
H15B C15 H15C 109.5
O6 C16 C18 111.8(3)
O6 C16 C19 107.9(3)
C18 C16 C19 113.3(3)
O6 C16 C17 101.5(2)
C18 C16 C17 110.1(3)
C19 C16 C17 111.7(3)
C16 C17 H17A 109.5
C16 C17 H17B 109.5
H17A C17 H17B 109.5
C16 C17 H17C 109.5
H17A C17 H17C 109.5
H17B C17 H17C 109.5
C16 C18 H18A 109.5
C16 C18 H18B 109.5
H18A C18 H18B 109.5
C16 C18 H18C 109.5
H18A C18 H18C 109.5
H18B C18 H18C 109.5
C16 C19 H19A 109.5
C16 C19 H19B 109.5
H19A C19 H19B 109.5
C16 C19 H19C 109.5
H19A C19 H19C 109.5
H19B C19 H19C 109.5

loop_
_geom_bond_atom_site_label_1
_geom_bond_atom_site_label_2
_geom_bond_distance
S O4 1.428(2)
S O3 1.429(2)
S N3 1.606(3)
S C6 1.777(3)
O1 C1 1.216(4)
O2 C4 1.220(4)
O5 C14 1.230(4)
O6 C1 1.343(4)
O6 C16 1.485(3)
N1 C1 1.343(4)
N1 C2 1.468(4)
N1 H1 0.8600
N2 C4 1.360(4)
N2 C5 1.427(4)
N2 H2 0.8600
N3 C11 1.475(4)
N3 H3 0.8600
N4 C14 1.334(4)
N4 C15 1.452(4)
N4 H4 0.8600
C2 C3 1.485(5)
C2 C4 1.516(5)
C2 H2A 0.9800
C3 H3A 0.9600
C3 H3B 0.9600
C3 H3C 0.9600
C5 C10 1.387(4)
C5 C6 1.393(4)
C6 C7 1.381(5)
C7 C8 1.386(5)
C7 H7 0.9300
C8 C9 1.377(5)
C8 H8 0.9300
C9 C10 1.378(5)
C9 H9 0.9300
C10 H10 0.9300
C11 C14 1.531(5)
C11 C13 1.531(5)
C11 C12 1.537(5)
C12 H12A 0.9600
C12 H12B 0.9600
C12 H12C 0.9600
C13 H13A 0.9600
C13 H13B 0.9600
C13 H13C 0.9600
C15 H15A 0.9600
C15 H15B 0.9600
C15 H15C 0.9600
C16 C18 1.508(5)
C16 C19 1.510(5)
C16 C17 1.518(5)
C17 H17A 0.9600
C17 H17B 0.9600
C17 H17C 0.9600
C18 H18A 0.9600
C18 H18B 0.9600
C18 H18C 0.9600
C19 H19A 0.9600
C19 H19B 0.9600
C19 H19C 0.9600

loop_
_geom_torsion_atom_site_label_1
_geom_torsion_atom_site_label_2
_geom_torsion_atom_site_label_3
_geom_torsion_atom_site_label_4
_geom_torsion
O4 S N3 C11 -154.4(3)
O3 S N3 C11 -22.7(3)
C6 S N3 C11 91.4(3)
C2 N1 C1 O1 4.2(5)
C2 N1 C1 O6 -177.0(3)
C16 O6 C1 O1 -6.6(5)
C16 O6 C1 N1 174.6(3)
C1 N1 C2 C3 161.1(3)
C1 N1 C2 C4 -75.7(4)
C5 N2 C4 O2 3.9(5)
C5 N2 C4 C2 -173.8(3)
N1 C2 C4 O2 157.7(3)
C3 C2 C4 O2 -78.4(4)
N1 C2 C4 N2 -24.6(4)
C3 C2 C4 N2 99.4(3)
C4 N2 C5 C10 75.3(4)
C4 N2 C5 C6 -102.5(4)
C10 C5 C6 C7 1.5(5)
N2 C5 C6 C7 179.3(3)
C10 C5 C6 S -178.0(2)
N2 C5 C6 S -0.2(4)
O4 S C6 C7 124.4(3)
O3 S C6 C7 -5.0(3)
N3 S C6 C7 -121.5(3)
O4 S C6 C5 -56.1(3)
O3 S C6 C5 174.5(3)
N3 S C6 C5 58.0(3)
C5 C6 C7 C8 -1.0(5)
S C6 C7 C8 178.5(2)
C6 C7 C8 C9 0.5(5)
C7 C8 C9 C10 -0.5(5)
C8 C9 C10 C5 1.0(5)
C6 C5 C10 C9 -1.4(5)
N2 C5 C10 C9 -179.3(3)
S N3 C11 C14 -56.1(3)
S N3 C11 C13 67.8(4)
S N3 C11 C12 -173.3(2)
C15 N4 C14 O5 -1.8(5)
C15 N4 C14 C11 -179.5(3)
N3 C11 C14 O5 132.6(3)
C13 C11 C14 O5 8.5(4)
C12 C11 C14 O5 -111.5(3)
N3 C11 C14 N4 -49.6(4)
C13 C11 C14 N4 -173.8(3)
C12 C11 C14 N4 66.2(4)
C1 O6 C16 C18 53.5(4)
C1 O6 C16 C19 -71.7(4)
C1 O6 C16 C17 170.8(3)
